data_7225254
loop_
_publ_author_name
'Du, Pei-Yao'
'Gu, Wen'
'Liu, Xin'

_publ_section_title
;
 Three types of lanthanide coordination polymers from 1D to 3D based on a
 tetracarboxylate ligand: synthesis, structural diversities and properties
;
_journal_issue 27
_journal_name_full CrystEngComm
_journal_page_first 5140
_journal_paper_doi 10.1039/C6CE00600K
_journal_volume 18
_journal_year 2016
_chemical_formula_sum 'C34 H36 Er N5 O22'
_chemical_formula_weight 1033.93
_chemical_name_systematic
; 
 ? 
;
_space_group_IT_number 11
_symmetry_cell_setting monoclinic
_symmetry_space_group_name_Hall '-P 2yb'
_symmetry_space_group_name_H-M 'P 1 21/m 1'
_atom_sites_solution_hydrogens geom
_atom_sites_solution_primary direct
_atom_sites_solution_secondary difmap
_audit_creation_method SHELXL-97
_audit_update_record
;
2016-05-17 deposited with the CCDC.
2016-05-17 downloaded from the CCDC.
;
_cell_angle_alpha 90.00
_cell_angle_beta 98.60(3)
_cell_angle_gamma 90.00
_cell_formula_units_Z 2
_cell_length_a 7.6434(15)
_cell_length_b 21.477(4)
_cell_length_c 12.246(2)
_cell_measurement_reflns_used 5684
_cell_measurement_temperature 293(2)
_cell_measurement_theta_max 28.03
_cell_measurement_theta_min 1.93
_cell_volume 1987.7(6)
_computing_cell_refinement SMART
_computing_data_collection 'SMART (Bruker, 2000)'
_computing_data_reduction 'SAINT (Bruker, 2000)'
_computing_molecular_graphics SHELXTL
_computing_publication_material SHELXTL
_computing_structure_refinement 'SHELXL-97 (Sheldrick, 1997)'
_computing_structure_solution 'SHELXS-97 (Sheldrick, 1990)'
_diffrn_ambient_temperature 293(2)
_diffrn_measured_fraction_theta_full 0.996
_diffrn_measured_fraction_theta_max 0.996
_diffrn_measurement_device_type 'Bruker Smart Apex CCD area detector'
_diffrn_radiation_monochromator graphite
_diffrn_radiation_source 'fine-focus sealed tube'
_diffrn_radiation_type MoK\a
_diffrn_radiation_wavelength 0.71073
_diffrn_reflns_av_R_equivalents 0.0542
_diffrn_reflns_av_sigmaI/netI 0.0442
_diffrn_reflns_limit_h_max 9
_diffrn_reflns_limit_h_min -6
_diffrn_reflns_limit_k_max 25
_diffrn_reflns_limit_k_min -25
_diffrn_reflns_limit_l_max 14
_diffrn_reflns_limit_l_min -14
_diffrn_reflns_number 15578
_diffrn_reflns_theta_full 25.01
_diffrn_reflns_theta_max 25.01
_diffrn_reflns_theta_min 1.93
_exptl_absorpt_coefficient_mu 2.189
_exptl_absorpt_correction_T_max 0.786
_exptl_absorpt_correction_T_min 0.681
_exptl_absorpt_correction_type multi-scan
_exptl_absorpt_process_details SADABS
_exptl_crystal_colour orange
_exptl_crystal_density_diffrn 1.728
_exptl_crystal_density_meas ?
_exptl_crystal_density_method 'not measured'
_exptl_crystal_description block
_exptl_crystal_F_000 1038
_exptl_crystal_size_max 0.19
_exptl_crystal_size_mid 0.15
_exptl_crystal_size_min 0.11
_platon_squeeze_details
;
The SQUEEZE routine of PLATON was applied to remove the diffraction contribution from guests to give a set of solvent-free diffraction intensities. SQUEEZE estimated a total count of 124 electrons per unit cell. This corresponds with 124/4=31 electrons per asymmetric unit. As the formula unit is composed of 2 asymmetric units (Z = 2), this then implies that 62 electrons removed by SQUEEZE should be associated with the formula unit. As there are 10 electrons with a water molecule, the logical deduction is that some 6.2 water molecules should be added to the formula unit. The remaining solvent molecules were disordered and assigned as five H2O molecule according to the TGA and elemental analysis results, as the formula unit. This discrepancy might be owing to the moderate quality of low angle data caused by the highly disordered framework.
;
_refine_diff_density_max 6.304
_refine_diff_density_min -2.651
_refine_diff_density_rms 0.288
_refine_ls_extinction_method none
_refine_ls_goodness_of_fit_ref 1.093
_refine_ls_hydrogen_treatment mixed
_refine_ls_matrix_type full
_refine_ls_number_parameters 278
_refine_ls_number_reflns 3586
_refine_ls_number_restraints 16
_refine_ls_restrained_S_all 1.124
_refine_ls_R_factor_all 0.0734
_refine_ls_R_factor_gt 0.0693
_refine_ls_shift/su_max 0.000
_refine_ls_shift/su_mean 0.000
_refine_ls_structure_factor_coef Fsqd
_refine_ls_weighting_details 'calc w=1/[\s^2^(Fo^2^)+(0.0990P)^2^+32.1617P] where P=(Fo^2^+2Fc^2^)/3'
_refine_ls_weighting_scheme calc
_refine_ls_wR_factor_gt 0.1758
_refine_ls_wR_factor_ref 0.1794
_reflns_number_gt 3338
_reflns_number_total 3586
_reflns_threshold_expression >2sigma(I)
_cod_data_source_file c6ce00600k2.cif
_cod_data_source_block 1
_cod_depositor_comments
;
The following automatic conversions were performed:

'_symmetry_cell_setting' value 'Monoclinic' changed to 'monoclinic'
according to
/usr/data/users/saulius/crontab/automatic-downloads/rss-feeds/RSC/lib/dictionaries/cif_core.dic
dictionary named 'cif_core.dic' version 2.4.2 from 2011-04-26.

'_exptl_crystal_density_meas' value 'none' was changed to '?' - the
value is perceived as not measured.

Automatic conversion script
Id: cif_fix_values 4268 2015-11-12 08:31:59Z antanas 

 Adding full bibliography for 7225253--7225260.cif.
;
_cod_original_cell_volume 1987.7(7)
_cod_original_sg_symbol_H-M p21/m
_cod_database_code 7225254

loop_
_symmetry_equiv_pos_as_xyz
'x, y, z'
'-x, y+1/2, -z'
'-x, -y, -z'
'x, -y-1/2, z'

loop_
_atom_site_label
_atom_site_type_symbol
_atom_site_fract_x
_atom_site_fract_y
_atom_site_fract_z
_atom_site_U_iso_or_equiv
_atom_site_adp_type
_atom_site_occupancy
_atom_site_symmetry_multiplicity
_atom_site_calc_flag
_atom_site_refinement_flags
_atom_site_disorder_assembly
_atom_site_disorder_group
Er1 Er 0.08402(7) 0.2500 0.23266(4) 0.0109(2) Uani 1 2 d SD . .
O1 O -0.1218(8) 0.3241(3) 0.1977(6) 0.0225(14) Uani 1 1 d . . .
O2 O -0.2954(9) 0.3669(3) 0.0575(5) 0.0207(14) Uani 1 1 d . . .
C1 C -0.1833(11) 0.3707(4) 0.1416(7) 0.0132(17) Uani 1 1 d . . .
C2 C -0.1122(11) 0.4333(4) 0.1839(7) 0.0138(17) Uani 1 1 d . . .
C3 C -0.1407(11) 0.4861(4) 0.1174(7) 0.0148(17) Uani 1 1 d . . .
H3A H -0.2102 0.4834 0.0484 0.018 Uiso 1 1 calc R . .
C4 C -0.0651(12) 0.5432(4) 0.1542(7) 0.0154(18) Uani 1 1 d . . .
C5 C 0.0381(12) 0.5478(4) 0.2576(7) 0.0191(19) Uani 1 1 d . . .
H5 H 0.0900 0.5855 0.2816 0.023 Uiso 1 1 calc R . .
C6 C 0.0625(13) 0.4953(5) 0.3245(8) 0.024(2) Uani 1 1 d . . .
C7 C -0.0137(12) 0.4385(4) 0.2879(8) 0.021(2) Uani 1 1 d . . .
H7A H 0.0019 0.4038 0.3339 0.025 Uiso 1 1 calc R . .
C8 C -0.0949(12) 0.5996(4) 0.0823(7) 0.0150(18) Uani 1 1 d . . .
O3 O -0.2130(9) 0.5895(3) -0.0065(5) 0.0233(15) Uani 1 1 d . . .
H3 H -0.2012 0.6156 -0.0537 0.035 Uiso 1 1 calc R . .
O4 O -0.0192(9) 0.6488(3) 0.1033(5) 0.0231(15) Uani 1 1 d . . .
N1 N 0.1656(12) 0.4940(4) 0.4315(7) 0.030(2) Uani 1 1 d . . .
N2 N 0.2502(14) 0.5434(4) 0.4574(7) 0.038(2) Uani 1 1 d . . .
C9 C 0.6712(17) 0.6539(6) 0.7279(10) 0.044(3) Uani 1 1 d U . .
O5 O 0.713(2) 0.6860(6) 0.6524(9) 0.106(4) Uani 1 1 d U . .
O6 O 0.7397(8) 0.6659(3) 0.8251(5) 0.0163(13) Uani 1 1 d . . .
C10 C 0.5573(16) 0.5974(5) 0.6978(9) 0.039(3) Uani 1 1 d . . .
C11 C 0.5674(13) 0.5466(5) 0.7685(8) 0.024(2) Uani 1 1 d . . .
H11 H 0.6360 0.5486 0.8379 0.028 Uiso 1 1 calc R . .
C12 C 0.4739(13) 0.4924(4) 0.7349(7) 0.021(2) Uani 1 1 d . . .
C13 C 0.3692(13) 0.4889(5) 0.6335(8) 0.024(2) Uani 1 1 d . . .
H13 H 0.314(15) 0.450(6) 0.600(9) 0.028 Uiso 1 1 d . . .
C14 C 0.3559(16) 0.5408(6) 0.5642(8) 0.036(3) Uani 1 1 d . . .
C15 C 0.4526(19) 0.5940(6) 0.5941(10) 0.053(4) Uani 1 1 d . . .
H15 H 0.41(2) 0.635(7) 0.550(12) 0.064 Uiso 1 1 d . . .
C16 C 0.4939(13) 0.4362(4) 0.8089(8) 0.0194(19) Uani 1 1 d . . .
O7 O 0.5943(11) 0.4483(3) 0.9028(6) 0.037(2) Uani 1 1 d . . .
H7 H 0.5898 0.4192 0.9456 0.056 Uiso 1 1 calc R . .
O8 O 0.4247(9) 0.3868(3) 0.7847(5) 0.0252(15) Uani 1 1 d . . .
O9 O 0.0307(12) 0.2500 0.0358(7) 0.0151(18) Uani 1 2 d SD . .
H9 H 0.045(13) 0.2178(5) -0.003(3) 0.023 Uiso 1 1 d D . .
C17 C 0.4237(19) 0.2500 0.9692(13) 0.028(3) Uani 1 2 d S . .
H17A H 0.4043 0.2572 1.0438 0.041 Uiso 0.50 1 calc PR A -1
H17B H 0.3744 0.2104 0.9445 0.041 Uiso 0.50 1 calc PR A -1
H17C H 0.3677 0.2824 0.9224 0.041 Uiso 0.50 1 calc PR A -1
N3 N 0.6152(13) 0.2500 0.9645(9) 0.016(2) Uani 1 2 d S . .
H3B H 0.6646 0.2161 0.9998 0.019 Uiso 0.50 1 calc PR . .
H3C H 0.6646 0.2839 0.9998 0.019 Uiso 0.50 1 calc PR . .
C18 C 0.6533(19) 0.2500 0.8494(12) 0.025(3) Uani 1 2 d S . .
H18A H 0.5876 0.2828 0.8086 0.038 Uiso 0.50 1 calc PR B -1
H18B H 0.6194 0.2107 0.8155 0.038 Uiso 0.50 1 calc PR B -1
H18C H 0.7776 0.2566 0.8496 0.038 Uiso 0.50 1 calc PR B -1

loop_
_atom_site_aniso_label
_atom_site_aniso_U_11
_atom_site_aniso_U_22
_atom_site_aniso_U_33
_atom_site_aniso_U_23
_atom_site_aniso_U_13
_atom_site_aniso_U_12
Er1 0.0140(3) 0.0065(3) 0.0109(3) 0.000 -0.0031(2) 0.000
O1 0.020(3) 0.010(3) 0.036(4) 0.003(3) -0.002(3) 0.003(3)
O2 0.030(4) 0.013(3) 0.017(3) -0.002(2) -0.004(3) -0.006(3)
C1 0.015(4) 0.008(4) 0.017(4) -0.001(3) 0.002(3) -0.001(3)
C2 0.015(4) 0.008(4) 0.016(4) -0.002(3) -0.002(3) -0.002(3)
C3 0.016(4) 0.013(4) 0.014(4) -0.001(3) -0.005(3) -0.001(3)
C4 0.022(5) 0.011(4) 0.013(4) 0.000(3) 0.001(3) 0.000(3)
C5 0.026(5) 0.016(4) 0.012(4) 0.000(3) -0.005(4) -0.009(4)
C6 0.028(5) 0.025(5) 0.015(5) 0.005(4) -0.009(4) -0.013(4)
C7 0.022(5) 0.018(5) 0.019(5) 0.006(4) -0.009(4) -0.004(4)
C8 0.022(5) 0.013(4) 0.009(4) -0.001(3) 0.000(3) 0.000(3)
O3 0.037(4) 0.013(3) 0.017(3) 0.005(3) -0.006(3) -0.006(3)
O4 0.035(4) 0.014(3) 0.018(3) 0.004(3) -0.004(3) -0.006(3)
N1 0.037(5) 0.031(5) 0.016(4) 0.010(3) -0.015(4) -0.022(4)
N2 0.051(6) 0.037(5) 0.018(4) 0.010(4) -0.018(4) -0.028(5)
C9 0.050(6) 0.040(6) 0.032(5) 0.020(5) -0.024(5) -0.029(5)
O5 0.145(8) 0.101(7) 0.052(5) 0.040(5) -0.051(6) -0.097(6)
O6 0.018(3) 0.011(3) 0.018(3) -0.001(2) -0.002(3) -0.005(2)
C10 0.051(7) 0.033(6) 0.024(5) 0.016(5) -0.022(5) -0.032(5)
C11 0.034(5) 0.022(5) 0.013(4) 0.005(4) -0.006(4) -0.016(4)
C12 0.026(5) 0.022(5) 0.012(4) 0.004(4) -0.005(4) -0.007(4)
C13 0.026(5) 0.024(5) 0.018(5) 0.004(4) -0.003(4) -0.012(4)
C14 0.051(7) 0.041(6) 0.011(5) 0.012(4) -0.010(5) -0.031(5)
C15 0.069(9) 0.049(8) 0.030(6) 0.025(6) -0.032(6) -0.048(7)
C16 0.025(5) 0.017(5) 0.016(4) 0.003(4) 0.002(4) -0.005(4)
O7 0.057(5) 0.024(4) 0.023(4) 0.012(3) -0.019(4) -0.019(4)
O8 0.033(4) 0.016(4) 0.024(4) -0.003(3) -0.005(3) -0.004(3)
O9 0.020(5) 0.011(4) 0.012(4) 0.000 -0.002(3) 0.000
C17 0.024(7) 0.018(7) 0.040(9) 0.000 0.004(6) 0.000
N3 0.011(5) 0.012(5) 0.025(6) 0.000 -0.002(4) 0.000
C18 0.021(7) 0.029(8) 0.025(7) 0.000 0.001(6) 0.000

loop_
_atom_type_symbol
_atom_type_description
_atom_type_scat_dispersion_real
_atom_type_scat_dispersion_imag
_atom_type_scat_source
C C 0.0033 0.0016 'International Tables Vol C Tables 4.2.6.8 and 6.1.1.4'
H H 0.0000 0.0000 'International Tables Vol C Tables 4.2.6.8 and 6.1.1.4'
Er Er -0.2586 4.9576 'International Tables Vol C Tables 4.2.6.8 and 6.1.1.4'
N N 0.0061 0.0033 'International Tables Vol C Tables 4.2.6.8 and 6.1.1.4'
O O 0.0106 0.0060 'International Tables Vol C Tables 4.2.6.8 and 6.1.1.4'

loop_
_geom_angle_atom_site_label_1
_geom_angle_atom_site_label_2
_geom_angle_atom_site_label_3
_geom_angle
_geom_angle_site_symmetry_1
_geom_angle_site_symmetry_3
O1 Er1 O1 90.8(3) 4_565 .
O1 Er1 O5 155.0(3) 4_565 3_666
O1 Er1 O5 94.6(4) . 3_666
O1 Er1 O5 94.6(4) 4_565 2_646
O1 Er1 O5 155.0(3) . 2_646
O5 Er1 O5 70.9(7) 3_666 2_646
O1 Er1 O9 78.3(2) 4_565 .
O1 Er1 O9 78.3(2) . .
O5 Er1 O9 126.7(3) 3_666 .
O5 Er1 O9 126.7(3) 2_646 .
O1 Er1 O6 151.9(2) 4_565 3_666
O1 Er1 O6 79.6(2) . 3_666
O5 Er1 O6 53.0(3) 3_666 3_666
O5 Er1 O6 105.2(5) 2_646 3_666
O9 Er1 O6 73.9(2) . 3_666
O1 Er1 O6 79.6(2) 4_565 2_646
O1 Er1 O6 151.9(2) . 2_646
O5 Er1 O6 105.2(5) 3_666 2_646
O5 Er1 O6 53.0(3) 2_646 2_646
O9 Er1 O6 73.92(19) . 2_646
O6 Er1 O6 96.5(3) 3_666 2_646
O1 Er1 C9 177.4(3) 4_565 3_666
O1 Er1 C9 86.6(3) . 3_666
O5 Er1 C9 26.2(3) 3_666 3_666
O5 Er1 C9 87.9(5) 2_646 3_666
O9 Er1 C9 100.6(3) . 3_666
O6 Er1 C9 26.8(3) 3_666 3_666
O6 Er1 C9 102.4(4) 2_646 3_666
O1 Er1 C9 86.6(3) 4_565 2_646
O1 Er1 C9 177.4(3) . 2_646
O5 Er1 C9 87.9(5) 3_666 2_646
O5 Er1 C9 26.2(3) 2_646 2_646
O9 Er1 C9 100.6(3) . 2_646
O6 Er1 C9 102.4(4) 3_666 2_646
O6 Er1 C9 26.8(3) 2_646 2_646
C9 Er1 C9 95.9(6) 3_666 2_646
C1 O1 Er1 149.5(6) . .
O2 C1 O1 123.6(8) . .
O2 C1 C2 120.8(7) . .
O1 C1 C2 115.7(7) . .
C7 C2 C3 119.2(8) . .
C7 C2 C1 120.3(8) . .
C3 C2 C1 120.4(7) . .
C2 C3 C4 120.2(8) . .
C5 C4 C3 120.3(8) . .
C5 C4 C8 119.6(8) . .
C3 C4 C8 120.0(8) . .
C6 C5 C4 119.1(8) . .
C5 C6 C7 120.5(8) . .
C5 C6 N1 124.4(8) . .
C7 C6 N1 115.1(8) . .
C2 C7 C6 120.6(8) . .
O4 C8 O3 124.2(8) . .
O4 C8 C4 123.7(8) . .
O3 C8 C4 112.1(7) . .
N2 N1 C6 114.1(8) . .
N1 N2 C14 113.3(8) . .
O5 C9 O6 118.6(10) . .
O5 C9 C10 118.2(11) . .
O6 C9 C10 122.7(9) . .
O5 C9 Er1 58.1(6) . 3_666
O6 C9 Er1 60.5(5) . 3_666
C10 C9 Er1 171.9(11) . 3_666
C9 O5 Er1 95.7(7) . 3_666
C9 O6 Er1 92.7(6) . 3_666
C11 C10 C15 119.8(9) . .
C11 C10 C9 120.4(9) . .
C15 C10 C9 119.6(9) . .
C10 C11 C12 119.6(9) . .
C13 C12 C11 121.0(9) . .
C13 C12 C16 119.7(8) . .
C11 C12 C16 119.4(8) . .
C12 C13 C14 119.1(9) . .
C15 C14 C13 120.8(9) . .
C15 C14 N2 114.6(9) . .
C13 C14 N2 124.5(9) . .
C14 C15 C10 119.6(10) . .
O8 C16 O7 124.8(9) . .
O8 C16 C12 123.9(8) . .
O7 C16 C12 111.3(8) . .
C17 N3 C18 112.0(11) . .

loop_
_geom_bond_atom_site_label_1
_geom_bond_atom_site_label_2
_geom_bond_distance
_geom_bond_site_symmetry_2
Er1 O1 2.234(6) 4_565
Er1 O1 2.234(6) .
Er1 O5 2.370(10) 3_666
Er1 O5 2.370(10) 2_646
Er1 O9 2.385(8) .
Er1 O6 2.421(6) 3_666
Er1 O6 2.421(6) 2_646
Er1 C9 2.778(11) 3_666
Er1 C9 2.778(11) 2_646
O1 C1 1.265(11) .
O2 C1 1.240(11) .
C1 C2 1.512(11) .
C2 C7 1.384(12) .
C2 C3 1.393(12) .
C3 C4 1.401(12) .
C4 C5 1.391(12) .
C4 C8 1.495(12) .
C5 C6 1.390(13) .
C6 C7 1.396(13) .
C6 N1 1.424(11) .
C8 O4 1.214(11) .
C8 O3 1.322(11) .
N1 N2 1.260(12) .
N2 C14 1.432(12) .
C9 O5 1.233(15) .
C9 O6 1.254(13) .
C9 C10 1.508(14) .
C9 Er1 2.778(11) 3_666
O5 Er1 2.370(10) 3_666
O6 Er1 2.421(6) 3_666
C10 C11 1.388(14) .
C10 C15 1.398(14) .
C11 C12 1.395(13) .
C12 C13 1.375(13) .
C12 C16 1.504(12) .
C13 C14 1.395(14) .
C14 C15 1.380(15) .
C16 O8 1.203(11) .
C16 O7 1.310(11) .
C17 N3 1.473(17) .
N3 C18 1.481(18) .

loop_
_platon_squeeze_void_nr
_platon_squeeze_void_average_x
_platon_squeeze_void_average_y
_platon_squeeze_void_average_z
_platon_squeeze_void_volume
_platon_squeeze_void_count_electrons
_platon_squeeze_void_content
1 0.016 0.750 0.430 191 62 ' '
2 -0.025 0.250 0.570 191 62 ' '
